data_1571370
loop_
_publ_author_name
'Mondal, Saikat'
'Reddy, C. Malla'
'Saha, Subhankar'

_publ_section_title
;
 Crystal property engineering using molecular-supramolecular equivalence:
 mechanical property alteration in hydrogen bonded systems.
;
_journal_issue 10
_journal_name_full 'Chemical science'
_journal_page_first 3578
_journal_page_last 3587
_journal_paper_doi 10.1039/d3sc06462j
_journal_volume 15
_journal_year 2024
_chemical_absolute_configuration unk
_chemical_formula_moiety 'C14 H11 N O5'
_chemical_formula_sum 'C14 H11 N O5'
_chemical_formula_weight 273.247
_space_group_crystal_system orthorhombic
_space_group_IT_number 19
_space_group_name_Hall 'P 2ac 2ab'
_space_group_name_H-M_alt 'P 21 21 21'
_symmetry_Int_Tables_number 19
_audit_creation_date 2022-05-17
_audit_creation_method
;
Olex2 1.5-dev
(compiled 2022.05.04 svn.r4f934e98 for OlexSys, GUI svn.r6444)
;
_audit_update_record
;
2023-06-13 deposited with the CCDC.	2024-01-24 downloaded from the CCDC.
;
_cell_angle_alpha 90
_cell_angle_beta 90
_cell_angle_gamma 90
_cell_formula_units_Z 4
_cell_length_a 4.00906(4)
_cell_length_b 11.18764(10)
_cell_length_c 28.5930(2)
_cell_measurement_reflns_used 11002
_cell_measurement_temperature 293(2)
_cell_measurement_theta_max 67.8980
_cell_measurement_theta_min 3.0790
_cell_volume 1282.451(19)
_computing_cell_refinement 'CrysAlisPro 1.171.40.53 (Rigaku OD, 2019)'
_computing_data_collection 'CrysAlisPro 1.171.40.53 (Rigaku OD, 2019)'
_computing_data_reduction 'CrysAlisPro 1.171.40.53 (Rigaku OD, 2019)'
_computing_molecular_graphics 'Olex2 1.5-dev (Dolomanov et al., 2009)'
_computing_publication_material 'Olex2 1.5-dev (Dolomanov et al., 2009)'
_computing_structure_refinement 'olex2.refine 1.5-dev (Bourhis et al., 2015)'
_computing_structure_solution 'SHELXT 2014/4 (Sheldrick, 2014)'
_diffrn_ambient_temperature 293(2)
_diffrn_detector_area_resol_mean 10.0000
_diffrn_detector_type HyPix3000
_diffrn_measured_fraction_theta_full 0.9986
_diffrn_measured_fraction_theta_max 0.9965
_diffrn_measurement_details
;
List of Runs (angles in degrees, time in seconds):

  # Type    Start    End  Width  t~exp~   \w     \q     \k     \f   Frames
#--------------------------------------------------------------------------
  1  \w    -31.00  30.00   0.50    0.50    --  -40.33  25.00  60.00  122
  2  \w    -31.00  30.00   0.50    0.50    --  -40.33  25.00   0.00  122
  3  \w    -47.00 -15.00   0.50    5.00    --  -82.50  42.00-150.00   64
  4  \w    -85.00 -11.00   0.50    0.50    --  -40.33 123.00-162.00  148
  5  \w     14.00 109.00   0.50    0.50    --   40.33  77.00-180.00  190
  6  \w     96.00 163.00   0.50    5.00    --   96.67 123.00-162.00  134
  7  \w     82.00 167.00   0.50    5.00    --   96.67  25.00   0.00  170
  8  \w     99.00 164.00   0.50    5.00    --   96.67 117.00  60.00  130
  9  \w     81.00 164.00   0.50    5.00    --   96.67 145.00 150.00  166
 10  \w     83.00 164.00   0.50    5.00    --   96.67  33.00  30.00  162
 11  \w     75.00 130.00   0.50    5.00    --   96.67  59.00-120.00  110
 12  \w     71.00 170.00   0.50    5.00    --   96.67  17.00 -30.00  198
 13  \w     47.00 107.00   0.50    0.50    --   40.33-150.00 -45.00  120
 14  \w     28.00 105.00   0.50    5.00    --   96.67 -77.00 -30.00  154
 15  \w     32.00 111.00   0.50    5.00    --   96.67-123.00 117.00  158
 16  \w     30.00  57.00   0.50    5.00    --   96.67 -50.00  90.00   54
 17  \w     30.00  57.00   0.50    5.00    --   96.67 -50.00 120.00   54
 18  \w     30.00  57.00   0.50    5.00    --   96.67 -50.00 150.00   54
 19  \w     28.00 105.00   0.50    5.00    --   96.67 -77.00  90.00  154
 20  \w     30.00  57.00   0.50    5.00    --   96.67 -50.00 -60.00   54
 21  \w     30.00  57.00   0.50    5.00    --   96.67 -50.00 -90.00   54
 22  \w     30.00  57.00   0.50    5.00    --   96.67 -50.00-120.00   54
 23  \w     30.00  57.00   0.50    5.00    --   96.67 -50.00-150.00   54
 24  \w     30.00  57.00   0.50    5.00    --   96.67 -50.00-180.00   54
 25  \w     29.00  83.00   0.50    5.00    --   96.67 -68.00-180.00  108
 26  \w     17.00 108.00   0.50    0.50    --   40.33  64.00 -90.00  182
 27  \w     14.00 109.00   0.50    0.50    --   40.33  77.00-150.00  190
 28  \w    -26.00  57.00   0.50    0.50    --   40.33 -50.00-120.00  166
 29  \w    -35.00  24.00   0.50    0.50    --   40.33 -12.00-150.00  118
 30  \w    -30.00  31.00   0.50    0.50    --   40.33 -25.00  90.00  122
 31  \w    -27.00  64.00   0.50    0.50    --   40.33 -64.00  90.00  182
 32  \w     14.00 109.00   0.50    0.50    --   40.33  77.00 150.00  190
 33  \w   -104.00 -25.00   0.50    0.50    --  -40.33 150.00  -0.00  158
 34  \w   -107.00 -21.00   0.50    0.50    --  -40.33 -50.00  30.00  172
 35  \w   -107.00 -21.00   0.50    0.50    --  -40.33 -50.00  60.00  172
 36  \w   -108.00 -55.00   0.50    0.50    --  -40.33-150.00 -45.00  106
 37  \w   -109.00 -13.00   0.50    0.50    --  -40.33 -77.00 -30.00  192
 38  \w   -108.00 -17.00   0.50    0.50    --  -40.33 -64.00 -90.00  182
 39  \w   -109.00 -13.00   0.50    0.50    --  -40.33 -77.00   0.00  192
 40  \w   -109.00 -13.00   0.50    0.50    --  -40.33 -77.00 150.00  192
 41  \w   -109.00 -13.00   0.50    0.50    --  -40.33 -77.00  30.00  192
 42  \w   -149.00 -74.00   0.50    5.00    --  -82.50-123.00 117.00  150
 43  \w   -160.00 -36.00   0.50    5.00    --  -82.50  -8.00 120.00  248
 44  \w   -150.00 -69.00   0.50    5.00    --  -82.50 -33.00-120.00  162
;
_diffrn_measurement_device 'four-circle diffractometer'
_diffrn_measurement_device_type 'XtaLAB Synergy, Dualflex, HyPix3000'
_diffrn_measurement_method '\w scans'
_diffrn_radiation_type 'Cu K\a'
_diffrn_radiation_wavelength 1.54184
_diffrn_reflns_av_R_equivalents 0.0244
_diffrn_reflns_av_unetI/netI 0.0122
_diffrn_reflns_Laue_measured_fraction_full 0.9986
_diffrn_reflns_Laue_measured_fraction_max 0.9965
_diffrn_reflns_limit_h_max 4
_diffrn_reflns_limit_h_min -3
_diffrn_reflns_limit_k_max 12
_diffrn_reflns_limit_k_min -13
_diffrn_reflns_limit_l_max 34
_diffrn_reflns_limit_l_min -33
_diffrn_reflns_number 12951
_diffrn_reflns_point_group_measured_fraction_full 0.9957
_diffrn_reflns_point_group_measured_fraction_max 0.9923
_diffrn_reflns_theta_full 67.6840
_diffrn_reflns_theta_max 68.25
_diffrn_reflns_theta_min 3.09
_exptl_absorpt_coefficient_mu 0.923
_exptl_absorpt_correction_T_max 1.00000
_exptl_absorpt_correction_T_min 0.65225
_exptl_absorpt_correction_type multi-scan
_exptl_absorpt_process_details
;
CrysAlisPro 1.171.40.53 (Rigaku Oxford Diffraction, 2019)
Empirical absorption correction using spherical harmonics,
 implemented in SCALE3 ABSPACK scaling algorithm.
;
_exptl_crystal_colour 'clear light colourless'
_exptl_crystal_colour_lustre clear
_exptl_crystal_colour_modifier light
_exptl_crystal_colour_primary colourless
_exptl_crystal_density_diffrn 1.415
_exptl_crystal_description needle
_exptl_crystal_F_000 570.255
_exptl_crystal_size_max 0.3
_exptl_crystal_size_mid 0.1
_exptl_crystal_size_min 0.1
_refine_diff_density_max 0.1454
_refine_diff_density_min -0.1762
_refine_diff_density_rms 0.0406
_refine_ls_abs_structure_details 'Hooft, R.W.W., Straver, L.H., Spek, A.L. (2010). J. Appl. Cryst., 43, 665-668.'
_refine_ls_abs_structure_Flack -0.09(6)
_refine_ls_d_res_high 0.8300
_refine_ls_d_res_low 14.2965
_refine_ls_goodness_of_fit_ref 1.1213
_refine_ls_hydrogen_treatment mixed
_refine_ls_matrix_type full
_refine_ls_number_constraints 36
_refine_ls_number_parameters 255
_refine_ls_number_reflns 2328
_refine_ls_number_restraints 184
_refine_ls_restrained_S_all 1.0747
_refine_ls_R_factor_all 0.0402
_refine_ls_R_factor_gt 0.0387
_refine_ls_shift/su_max -0.0009
_refine_ls_shift/su_mean 0.0001
_refine_ls_structure_factor_coef Fsqd
_refine_ls_weighting_details 'w=1/[\s^2^(Fo^2^)+(0.0545P)^2^+0.1243P] where P=(Fo^2^+2Fc^2^)/3'
_refine_ls_weighting_scheme calc
_refine_ls_wR_factor_gt 0.1019
_refine_ls_wR_factor_ref 0.1035
_reflns_Friedel_coverage 0.986
_reflns_limit_h_max 4
_reflns_limit_h_min -4
_reflns_limit_k_max 13
_reflns_limit_k_min -13
_reflns_limit_l_max 34
_reflns_limit_l_min -33
_reflns_number_gt 2192
_reflns_number_total 2328
_reflns_threshold_expression I>=2u(I)
_cod_data_source_file d3sc06462j7.cif
_cod_data_source_block suvsa1_rt_1
_cod_original_cell_volume 1282.45(2)
_cod_original_sg_symbol_Hall ' P 2ac 2ab'
_cod_database_code 1571370
_olex2_refinement_description
;
1. Fixed Uiso
 At 1.2 times of:
  All C(H) groups, All C(H,H) groups, All C(H,H,H,H) groups
 At 1.5 times of:
  All O(H) groups
2. Restrained distances
 O001-C005 \\sim O001-C0
 with sigma of 0.02
 H00F-C00G \\sim H2a-C3
 with sigma of 0.04
 C005-C00E \\sim C0-C1
 with sigma of 0.02
 C005-C00F \\sim C0-C2
 with sigma of 0.02
 C00E-H00I \\sim C1-H00J
 with sigma of 0.04
 C00E-H00E \\sim C1-H1
 with sigma of 0.02
 C00H-H00I \\sim C5-H00J
 with sigma of 0.04
 C00E-C00I \\sim C1-C00J
 with sigma of 0.02
 C00F-H00F \\sim C2-H2a
 with sigma of 0.02
 C00F-C00G \\sim C2-C3
 with sigma of 0.02
 C00F-H00G \\sim C2-H3
 with sigma of 0.04
 C00G-H00G \\sim C3-H3
 with sigma of 0.02
 C00G-C4 \\sim C3-C4A
 with sigma of 0.04
 C00G-C00H \\sim C3-C5
 with sigma of 0.02
 C00H-C00I \\sim C5-C00J
 with sigma of 0.02
 C00I-C4 \\sim C00J-C4A
 with sigma of 0.04
 C00H-C4 \\sim C5-C4A
 with sigma of 0.02
 C00I-H00I \\sim C00J-H00J
 with sigma of 0.02
 O2-C4 \\sim O2AB-C4A
 with sigma of 0.02
 C00E-C00H \\sim C1-C5
 with sigma of 0.04
 H00E-C00I \\sim H1-C00J
 with sigma of 0.04
 C00F-C00H \\sim C2-C5
 with sigma of 0.04
 C00G-C00I \\sim C3-C00J
 with sigma of 0.04
 H00G-C00H \\sim H3-C5
 with sigma of 0.04
 C00H-O2 \\sim C5-O2AB
 with sigma of 0.04
 O001-C00E \\sim O001-C1
 with sigma of 0.04
 O001-C00F \\sim O001-C2
 with sigma of 0.04
 C005-H00E \\sim C0-H1
 with sigma of 0.04
 C005-H00F \\sim C0-H2a
 with sigma of 0.04
 C005-C00G \\sim C0-C3
 with sigma of 0.04
 C005-C00I \\sim C0-C00J
 with sigma of 0.04
 C00E-C00F \\sim C1-C2
 with sigma of 0.04
3. Uiso/Uaniso restraints and constraints
C4 \\sim C4A: within 2A with sigma of 0.001 and sigma for terminal atoms of
0.002 within 2A
Uanis(O2) \\sim Ueq, Uanis(O2AB) \\sim Ueq, Uanis(C4A) \\sim Ueq, Uanis(C4)
\\sim Ueq: with sigma of 0.01 and sigma for terminal atoms of 0.02
4. Rigid body (RIGU) restrains
 C0, C5, O2AB, C1, C00J, C2, C4A, C3
 with sigma for 1-2 distances of 0.004 and sigma for 1-3 distances of 0.004
 C005, C00I, C00E, O2, C00H, C00F, C4, C00G
 with sigma for 1-2 distances of 0.004 and sigma for 1-3 distances of 0.004
5. Others
 Fixed Sof: C005(0.3) C00E(0.3) H00E(0.3) C00I(0.3) H00I(0.3) C00H(0.3)
 C00G(0.3) H00G(0.3) C00F(0.3) H00F(0.3) C4(0.3) H4a(0.3) H4b(0.3) C0(0.7)
 C1(0.7) H1(0.7) C2(0.7) H2a(0.7) C3(0.7) H3(0.7) C5(0.7) C00J(0.7) H00J(0.7)
 O2AB(0.3) C4A(0.7) H4Ad(0.35) H4Ac(0.35) H4Aa(0.35) H4Ab(0.35) H2AB(0.3)
 H2(0.3) H2(0.25) O2(0.25) O2AA(0.45) H2AA(0.45)
6.a Riding coordinates:
 C4A(H4Ad,H4Ac), C4A(H4Aa,H4Ab), O2(H2), O2AA(H2AA)
6.b Secondary CH2 refined with riding coordinates:
 C4(H4a,H4b)
6.c Aromatic/amide H refined with riding coordinates:
 C00E(H00E), C00I(H00I), C00G(H00G), C00F(H00F), C009(H009), C00B(H00B),
 C00C(H00C), C00D(H00D), C1(H1), C2(H2a), C3(H3), C00J(H00J)
6.d Fitted hexagon refined as free rotating group:
 C005(C00E,C00I,C00H,C00G,C00F)
6.e Idealised tetrahedral OH refined as rotating group:
 O2AB(H2AB)
;
_olex2_submission_special_instructions 'No special instructions were received'
_oxdiff_exptl_absorpt_empirical_details
;
Empirical correction (ABSPACK) includes:
- Absorption correction using spherical harmonics
- Frame scaling
;

loop_
_space_group_symop_id
_space_group_symop_operation_xyz
1 x,y,z
2 x+1/2,-y+1/2,-z
3 -x,y+1/2,-z+1/2
4 -x+1/2,-y,z+1/2

loop_
_atom_site_label
_atom_site_type_symbol
_atom_site_fract_x
_atom_site_fract_y
_atom_site_fract_z
_atom_site_U_iso_or_equiv
_atom_site_adp_type
_atom_site_occupancy
_atom_site_refinement_flags_posn
_atom_site_refinement_flags_adp
_atom_site_disorder_group
O001 O 0.5809(3) 0.67390(10) 0.37135(4) 0.0683(3) Uani 1.000000 D . .
O002 O 0.8430(5) 0.55088(12) 0.42126(4) 0.0911(5) Uani 1.000000 . . .
N003 N 0.1901(5) 0.18291(17) 0.27540(6) 0.0867(5) Uani 1.000000 . . .
O004 O 0.0420(7) 0.20662(17) 0.23937(6) 0.1227(7) Uani 1.000000 . . .
C005 C 0.658(5) 0.7813(12) 0.3936(5) 0.054(4) Uani 0.300000 D U 1
C00E C 0.837(5) 0.8794(12) 0.3773(4) 0.056(3) Uani 0.300000 DG U 1
H00E H 0.917(5) 0.8801(12) 0.3468(4) 0.067(3) Uiso 0.300000 DR . 1
C00I C 0.894(4) 0.9765(11) 0.4065(4) 0.065(3) Uani 0.300000 DG U 1
H00I H 1.013(4) 1.0421(11) 0.3956(4) 0.078(4) Uiso 0.300000 DR . 1
C00H C 0.773(4) 0.9755(11) 0.4521(4) 0.058(3) Uani 0.300000 DG U 1
C00G C 0.595(5) 0.8774(13) 0.4684(4) 0.062(3) Uani 0.300000 DG U 1
H00G H 0.514(5) 0.8767(13) 0.4989(4) 0.074(4) Uiso 0.300000 DR . 1
C00F C 0.538(5) 0.7803(12) 0.4391(5) 0.062(4) Uani 0.300000 DG U 1
H00F H 0.418(5) 0.7147(12) 0.4501(5) 0.074(5) Uiso 0.300000 DR . 1
C006 C 0.6741(5) 0.56600(15) 0.38730(5) 0.0620(4) Uani 1.000000 . . .
O007 O 0.2334(7) 0.08190(16) 0.28963(6) 0.1254(8) Uani 1.000000 . . .
C008 C 0.5470(4) 0.46810(14) 0.35703(5) 0.0567(4) Uani 1.000000 . . .
C009 C 0.3797(5) 0.49071(15) 0.31519(5) 0.0642(4) Uani 1.000000 . . .
H009 H 0.3437(5) 0.56906(15) 0.30557(5) 0.0771(5) Uiso 1.000000 R . .
C00A C 0.3204(5) 0.28306(15) 0.30356(6) 0.0667(4) Uani 1.000000 . . .
C00B C 0.5981(5) 0.35098(15) 0.37166(6) 0.0669(4) Uani 1.000000 . . .
H00B H 0.7097(5) 0.33584(15) 0.39956(6) 0.0802(5) Uiso 1.000000 R . .
C00C C 0.4832(5) 0.25731(16) 0.34478(6) 0.0704(5) Uani 1.000000 . . .
H00C H 0.5149(5) 0.17860(16) 0.35424(6) 0.0845(5) Uiso 1.000000 R . .
C00D C 0.2681(5) 0.39743(17) 0.28818(6) 0.0693(5) Uani 1.000000 . . .
H00D H 0.1593(5) 0.41165(17) 0.26000(6) 0.0831(6) Uiso 1.000000 R . .
O2 O 0.735(4) 1.1255(8) 0.5084(3) 0.157(3) Uani 0.250000 D U 4
C4 C 0.873(5) 1.0779(12) 0.4846(5) 0.1028(15) Uani 0.300000 D U 1
H4a H 0.802(5) 1.0612(12) 0.5164(5) 0.1233(18) Uiso 0.300000 R . 1
H4b H 1.113(5) 1.0889(12) 0.4845(5) 0.1233(18) Uiso 0.300000 R . 1
C0 C 0.668(2) 0.7743(6) 0.3996(2) 0.0583(16) Uani 0.700000 D U 2
C1 C 0.564(2) 0.7933(6) 0.4446(2) 0.0666(16) Uani 0.700000 D U 2
H1 H 0.444(2) 0.7354(6) 0.4607(2) 0.053(6) Uiso 0.700000 DR . 2
C2 C 0.840(2) 0.8580(6) 0.3742(2) 0.0678(16) Uani 0.700000 D U 2
H2a H 0.904(2) 0.8432(6) 0.3436(2) 0.076(8) Uiso 0.700000 DR . 2
C3 C 0.914(2) 0.9666(5) 0.3962(2) 0.0735(14) Uani 0.700000 D U 2
H3 H 1.028(2) 1.0254(5) 0.3796(2) 0.091(10) Uiso 0.700000 DR . 2
C5 C 0.824(2) 0.9881(5) 0.4416(2) 0.0685(13) Uani 0.700000 D U 2
C00J C 0.644(2) 0.9009(6) 0.46530(19) 0.0708(15) Uani 0.700000 D U 2
H00J H 0.575(2) 0.9155(6) 0.49585(19) 0.058(6) Uiso 0.700000 DR . 2
O2AB O 0.712(3) 1.1804(5) 0.4675(2) 0.115(2) Uani 0.300000 D U 1
C4A C 0.9009(18) 1.1009(5) 0.46862(17) 0.1031(14) Uani 0.700000 D U 2
H4Ad H 0.8312(18) 1.1653(5) 0.44812(17) 0.1237(17) Uiso 0.350000 R . 4
H4Ac H 1.1405(18) 1.1046(5) 0.47312(17) 0.1237(17) Uiso 0.350000 R . 4
H4Aa H 0.6903(18) 1.1358(5) 0.47816(17) 0.1237(17) Uiso 0.350000 R . 3
H4Ab H 1.0308(18) 1.0806(5) 0.49612(17) 0.1237(17) Uiso 0.350000 R . 3
O2AA O 1.038(2) 1.1842(4) 0.45044(17) 0.141(2) Uani 0.450000 . . 3
H2AB H 0.535(15) 1.190(7) 0.481(3) 0.173(3) Uiso 0.300000 GR . 1
H2 H 0.581(4) 1.0778(8) 0.5107(3) 0.235(5) Uiso 0.250000 R . 4
H2AA H 1.120(2) 1.1604(4) 0.42587(17) 0.212(3) Uiso 0.450000 R . 3

loop_
_atom_site_aniso_label
_atom_site_aniso_U_11
_atom_site_aniso_U_22
_atom_site_aniso_U_33
_atom_site_aniso_U_12
_atom_site_aniso_U_13
_atom_site_aniso_U_23
O001 0.0873(9) 0.0592(6) 0.0585(6) 0.0024(6) -0.0135(6) -0.0006(5)
O002 0.1197(12) 0.0751(8) 0.0785(8) 0.0187(8) -0.0449(9) -0.0110(6)
N003 0.0971(13) 0.0871(11) 0.0757(9) -0.0198(11) 0.0130(10) -0.0215(9)
O004 0.1548(19) 0.1190(13) 0.0942(10) -0.0296(13) -0.0339(12) -0.0281(10)
C005 0.068(7) 0.060(6) 0.033(4) 0.003(3) -0.008(3) 0.003(2)
C00E 0.071(6) 0.052(5) 0.045(4) 0.006(3) -0.000(3) 0.008(2)
C00I 0.067(5) 0.060(5) 0.068(6) 0.001(3) -0.002(3) -0.005(2)
C00H 0.064(5) 0.061(5) 0.051(4) 0.009(3) -0.000(3) -0.002(2)
C00G 0.070(5) 0.059(5) 0.057(4) 0.008(3) -0.000(3) -0.004(3)
C00F 0.080(7) 0.056(5) 0.049(5) -0.000(3) -0.003(3) -0.002(2)
C006 0.0686(10) 0.0642(9) 0.0532(8) 0.0054(8) -0.0047(8) 0.0004(7)
O007 0.188(2) 0.0784(9) 0.1095(12) -0.0307(13) 0.0017(13) -0.0184(9)
C008 0.0566(8) 0.0623(8) 0.0513(7) 0.0027(7) -0.0018(6) 0.0006(6)
C009 0.0726(10) 0.0664(9) 0.0537(7) 0.0006(8) -0.0068(8) 0.0039(7)
C00A 0.0678(10) 0.0720(10) 0.0604(8) -0.0105(9) 0.0089(8) -0.0122(7)
C00B 0.0746(11) 0.0663(9) 0.0596(8) 0.0054(9) -0.0075(8) 0.0030(7)
C00C 0.0772(12) 0.0626(9) 0.0713(9) 0.0006(9) 0.0032(9) 0.0010(8)
C00D 0.0753(11) 0.0803(11) 0.0522(8) -0.0054(9) -0.0061(8) -0.0027(7)
O2 0.242(9) 0.103(4) 0.126(5) 0.008(4) 0.002(4) -0.020(3)
C4 0.118(2) 0.077(2) 0.114(4) 0.0055(17) -0.013(2) -0.0187(18)
C0 0.065(3) 0.055(2) 0.055(3) 0.0076(15) -0.0066(19) 0.0043(15)
C1 0.077(3) 0.065(3) 0.058(2) 0.0073(17) 0.006(2) 0.0011(16)
C2 0.079(3) 0.060(3) 0.064(2) 0.001(2) 0.0043(17) -0.0005(14)
C3 0.088(3) 0.061(2) 0.072(2) -0.0035(18) 0.0012(19) 0.0017(15)
C5 0.076(3) 0.0604(17) 0.069(3) 0.0109(14) -0.004(2) -0.0002(16)
C00J 0.090(4) 0.062(3) 0.060(2) 0.0162(19) 0.0001(16) -0.0035(15)
O2AB 0.181(6) 0.061(3) 0.104(4) 0.029(3) -0.012(3) -0.011(2)
C4A 0.118(2) 0.077(2) 0.114(4) 0.0054(17) -0.014(2) -0.0189(18)
O2AA 0.224(7) 0.077(2) 0.123(3) -0.028(4) -0.049(4) 0.007(2)

loop_
_atom_type_symbol
_atom_type_scat_dispersion_real
_atom_type_scat_dispersion_imag
_atom_type_scat_Cromer_Mann_a1
_atom_type_scat_Cromer_Mann_a2
_atom_type_scat_Cromer_Mann_a3
_atom_type_scat_Cromer_Mann_a4
_atom_type_scat_Cromer_Mann_b1
_atom_type_scat_Cromer_Mann_b2
_atom_type_scat_Cromer_Mann_b3
_atom_type_scat_Cromer_Mann_b4
_atom_type_scat_Cromer_Mann_c
_atom_type_scat_source
_atom_type_scat_dispersion_source
C 0.01920 0.00962 2.31000 1.02000 1.58860 0.86500 20.84390 10.20750 0.56870 51.65120 0.21560 'International Tables Volume C Table 6.1.1.4 (pp. 500-502)' 'Henke, Gullikson and Davis, At. Data and Nucl. Data Tables, 1993, 54, 2'
H 0.00000 0.00000 0.49300 0.32291 0.14019 0.04081 10.51090 26.12570 3.14236 57.79970 0.00304 'International Tables Volume C Table 6.1.1.4 (pp. 500-502)' 'Henke, Gullikson and Davis, At. Data and Nucl. Data Tables, 1993, 54, 2'
N 0.03256 0.01839 12.21260 3.13220 2.01250 1.16630 0.00570 9.89330 28.99750 0.58260 -11.52900 'International Tables Volume C Table 6.1.1.4 (pp. 500-502)' 'Henke, Gullikson and Davis, At. Data and Nucl. Data Tables, 1993, 54, 2'
O 0.05239 0.03377 3.04850 2.28680 1.54630 0.86700 13.27710 5.70110 0.32390 32.90890 0.25080 'International Tables Volume C Table 6.1.1.4 (pp. 500-502)' 'Henke, Gullikson and Davis, At. Data and Nucl. Data Tables, 1993, 54, 2'

loop_
_geom_angle_atom_site_label_1
_geom_angle_atom_site_label_2
_geom_angle_atom_site_label_3
_geom_angle
_geom_angle_site_symmetry_1
_geom_angle_site_symmetry_3
_geom_angle_publ_flag
C006 O001 C005 123.9(8) . . ?
C0 O001 C005 7.7(10) . . ?
C0 O001 C006 116.6(4) . . ?
O007 N003 O004 123.78(19) . . ?
C00A N003 O004 117.95(19) . . ?
C00A N003 O007 118.27(19) . . ?
C00E C005 O001 129.9 . . ?
C00F C005 O001 110.0 . . ?
C00F C005 C00E 120.0 . . ?
H00E C00E C005 120.0(3) . . ?
C00I C00E C005 120.0 . . ?
C00I C00E H00E 120.0(3) . . ?
H00I C00I C00E 120.0(3) . . ?
C00H C00I C00E 120.0 . . ?
C00H C00I H00I 120.0(3) . . ?
C00G C00H C00I 120.0 . . ?
C4 C00H C00I 118.3(8) . . ?
C4 C00H C00G 121.4(8) . . ?
H00G C00G C00H 120.0(3) . . ?
C00F C00G C00H 120.0 . . ?
C00F C00G H00G 120.0(3) . . ?
C00G C00F C005 120.0 . . ?
H00F C00F C005 120.0(3) . . ?
H00F C00F C00G 120.0(3) . . ?
O002 C006 O001 124.07(16) . . ?
C008 C006 O001 111.67(13) . . ?
C008 C006 O002 124.25(15) . . ?
C009 C008 C006 122.06(14) . . ?
C00B C008 C006 117.95(14) . . ?
C00B C008 C009 119.98(15) . . ?
H009 C009 C008 119.96(9) . . ?
C00D C009 C008 120.09(16) . . ?
C00D C009 H009 119.96(10) . . ?
C00C C00A N003 118.42(17) . . ?
C00D C00A N003 118.70(17) . . ?
C00D C00A C00C 122.87(15) . . ?
H00B C00B C008 120.03(9) . . ?
C00C C00B C008 119.94(15) . . ?
C00C C00B H00B 120.03(10) . . ?
C00B C00C C00A 118.45(16) . . ?
H00C C00C C00A 120.78(10) . . ?
H00C C00C C00B 120.78(10) . . ?
C00A C00D C009 118.67(15) . . ?
H00D C00D C009 120.67(10) . . ?
H00D C00D C00A 120.67(10) . . ?
H2 O2 C4A 107.9 . . ?
H4a C4 C00H 110.5(7) . . ?
H4b C4 C00H 110.5(8) . . ?
H4b C4 H4a 108.7 . . ?
O2AB C4 C00H 106.3(12) . . ?
O2AB C4 H4a 110.5(7) . . ?
O2AB C4 H4b 110.5(8) . . ?
C1 C0 O001 125.4(4) . . ?
C2 C0 O001 111.3(4) . . ?
C2 C0 C1 122.9(3) . . ?
H1 C1 C0 121.0(3) . . ?
C00J C1 C0 118.0(3) . . ?
C00J C1 H1 121.0(3) . . ?
H2a C2 C0 121.2(2) . . ?
C3 C2 C0 117.7(3) . . ?
C3 C2 H2a 121.2(2) . . ?
H3 C3 C2 119.3(2) . . ?
C5 C3 C2 121.4(3) . . ?
C5 C3 H3 119.3(2) . . ?
C00J C5 C3 118.5(3) . . ?
C4A C5 C3 125.2(4) . . ?
C4A C5 C00J 116.3(4) . . ?
C5 C00J C1 121.5(3) . . ?
H00J C00J C1 119.2(3) . . ?
H00J C00J C5 119.2(2) . . ?
H2AB O2AB C4 109.5 . . ?
C5 C4A O2 120.1(7) . . ?
H4Ad C4A O2 102.5(5) . . ?
H4Ad C4A C5 104.6 . . ?
H4Ac C4A O2 111.6(7) . . ?
H4Ac C4A C5 107.8 . . ?
H4Ac C4A H4Ad 109.5 . . ?
H4Aa C4A O2 41.4(6) . . ?
H4Aa C4A C5 107.6 . . ?
H4Aa C4A H4Ad 67.6 . . ?
H4Aa C4A H4Ac 143.8 . . ?
H4Ab C4A O2 68.1(6) . . ?
H4Ab C4A C5 109.2 . . ?
H4Ab C4A H4Ad 144.9 . . ?
H4Ab C4A H4Ac 51.0 . . ?
H4Ab C4A H4Aa 109.5 . . ?
O2AA C4A O2 115.7(7) . . ?
O2AA C4A C5 121.4(5) . . ?
O2AA C4A H4Ad 45.1(5) . . ?
O2AA C4A H4Ac 64.5(5) . . ?
O2AA C4A H4Aa 102.0(5) . . ?
O2AA C4A H4Ab 106.6(4) . . ?
H2AA O2AA C4A 107.7 . . ?

loop_
_geom_bond_atom_site_label_1
_geom_bond_atom_site_label_2
_geom_bond_distance
_geom_bond_site_symmetry_2
_geom_bond_publ_flag
O001 C005 1.395(9) . ?
O001 C006 1.3434(19) . ?
O001 C0 1.426(5) . ?
O002 C006 1.196(2) . ?
N003 O004 1.218(3) . ?
N003 O007 1.214(2) . ?
N003 C00A 1.475(2) . ?
C005 C00E 1.3900 . ?
C005 C00F 1.3900 . ?
C00E H00E 0.9300 . ?
C00E C00I 1.3900 . ?
C00I H00I 0.9300 . ?
C00I C00H 1.3900 . ?
C00H C00G 1.3900 . ?
C00H C4 1.529(15) . ?
C00G H00G 0.9300 . ?
C00G C00F 1.3900 . ?
C00F H00F 0.9300 . ?
C006 C008 1.486(2) . ?
C008 C009 1.395(2) . ?
C008 C00B 1.391(2) . ?
C009 H009 0.9300 . ?
C009 C00D 1.373(2) . ?
C00A C00C 1.378(3) . ?
C00A C00D 1.369(3) . ?
C00B H00B 0.9300 . ?
C00B C00C 1.379(2) . ?
C00C H00C 0.9300 . ?
C00D H00D 0.9300 . ?
O2 C4A 1.347(12) . ?
O2 H2 0.8200 . ?
C4 H4a 0.9700 . ?
C4 H4b 0.9700 . ?
C4 O2AB 1.404(16) . ?
C0 C1 1.369(4) . ?
C0 C2 1.369(4) . ?
C1 H1 0.9300 . ?
C1 C00J 1.379(6) . ?
C2 H2a 0.9300 . ?
C2 C3 1.400(5) . ?
C3 H3 0.9300 . ?
C3 C5 1.370(6) . ?
C5 C00J 1.390(6) . ?
C5 C4A 1.511(6) . ?
C00J H00J 0.9300 . ?
O2AB H2AB 0.8200 . ?
C4A H4Ad 0.9700 . ?
C4A H4Ac 0.9700 . ?
C4A H4Aa 0.9699 . ?
C4A H4Ab 0.9699 . ?
C4A O2AA 1.201(7) . ?
O2AA H2AA 0.8200 . ?

loop_
_geom_torsion_atom_site_label_1
_geom_torsion_atom_site_label_2
_geom_torsion_atom_site_label_3
_geom_torsion_atom_site_label_4
_geom_torsion
_geom_torsion_site_symmetry_1
_geom_torsion_site_symmetry_2
_geom_torsion_site_symmetry_3
_geom_torsion_site_symmetry_4
_geom_torsion_publ_flag
O001 C005 C00E C00I -177.7(9) . . . . ?
O001 C005 C00F C00G 178.1(7) . . . . ?
O001 C006 C008 C009 5.58(19) . . . . ?
O001 C006 C008 C00B -174.17(15) . . . . ?
O001 C0 C1 C00J -173.6(5) . . . . ?
O001 C0 C2 C3 174.1(4) . . . . ?
O002 C006 C008 C009 -173.32(19) . . . . ?
O002 C006 C008 C00B 6.9(2) . . . . ?
N003 C00A C00C C00B -178.50(18) . . . . ?
N003 C00A C00D C009 177.87(18) . . . . ?
C005 C00E C00I C00H -0.0(13) . . . . ?
C005 C00F C00G C00H 0.0(14) . . . . ?
C00E C00I C00H C00G 0.0(14) . . . . ?
C00E C00I C00H C4 173.7(9) . . . . ?
C00I C00H C00G C00F -0.0(13) . . . . ?
C00I C00H C4 O2AB 68.7(11) . . . . ?
C006 C008 C009 C00D 179.63(18) . . . . ?
C006 C008 C00B C00C 179.74(16) . . . . ?
C008 C009 C00D C00A 1.0(2) . . . . ?
C008 C00B C00C C00A 0.3(2) . . . . ?
C009 C00D C00A C00C -0.7(2) . . . . ?
O2 C4A C5 C3 163.8(8) . . . . ?
O2 C4A C5 C00J -15.5(9) . . . . ?
C0 C1 C00J C5 -0.1(7) . . . . ?
C0 C2 C3 C5 1.0(7) . . . . ?
C1 C00J C5 C3 1.9(7) . . . . ?
C1 C00J C5 C4A -178.8(5) . . . . ?
C2 C3 C5 C00J -2.4(7) . . . . ?
C2 C3 C5 C4A 178.4(5) . . . . ?
C3 C5 C4A O2AA 3.6(8) . . . . ?

loop_
_restr_equal_distance_atom_site_label_1
_restr_equal_distance_atom_site_label_2
_restr_equal_distance_site_symmetry_2
_restr_equal_distance_class_id
O001 C005 1 1
O001 C00E 1 26
O001 C00F 1 27
O001 C0 1 1
O001 C1 1 26
O001 C2 1 27
C005 C00E 1 3
C005 H00E 1 28
C005 C00I 1 31
C005 C00G 1 30
C005 C00F 1 4
C005 H00F 1 29
C00E H00E 1 6
C00E C00I 1 8
C00E H00I 1 5
C00E C00H 1 20
C00E C00F 1 32
H00E C00I 1 21
C00I H00I 1 18
C00I C4 1 16
C00H C00I 1 15
C00H H00I 1 7
C00H O2 1 25
C00H C4 1 17
C00G C00I 1 23
C00G C00H 1 14
C00G H00G 1 12
C00G C4 1 13
H00G C00H 1 24
C00F C00H 1 22
C00F C00G 1 10
C00F H00G 1 11
C00F H00F 1 9
H00F C00G 1 2
O2 C4 1 19
C0 C1 1 3
C0 H1 1 28
C0 C2 1 4
C0 H2a 1 29
C0 C3 1 30
C0 C00J 1 31
C1 H1 1 6
C1 C2 1 32
C1 C5 1 20
C1 C00J 1 8
C1 H00J 1 5
H1 C00J 1 21
C2 H2a 1 9
C2 C3 1 10
C2 H3 1 11
C2 C5 1 22
H2a C3 1 2
C3 H3 1 12
C3 C5 1 14
C3 C00J 1 23
C3 C4A 1 13
H3 C5 1 24
C5 C00J 1 15
C5 H00J 1 7
C5 O2AB 1 25
C5 C4A 1 17
C00J H00J 1 18
C00J C4A 1 16
O2AB C4A 1 19

loop_
_restr_equal_distance_class_class_id
_restr_equal_distance_class_target_weight_param
_restr_equal_distance_class_average
_restr_equal_distance_class_esd
_restr_equal_distance_class_diff_max
1 0.0200 1.4103 0.0157 0.0157
2 0.0400 2.0323 0.0100 0.0100
3 0.0200 1.3794 0.0106 0.0106
4 0.0200 1.3795 0.0105 0.0105
5 0.0400 2.0137 0.0086 0.0086
6 0.0200 0.9300 0.0000 0.0000
7 0.0400 2.0185 0.0038 0.0038
8 0.0200 1.3847 0.0053 0.0053
9 0.0200 0.9300 0.0000 0.0000
10 0.0200 1.3948 0.0048 0.0048
11 0.0400 2.0234 0.0011 0.0011
12 0.0200 0.9300 0.0000 0.0000
13 0.0400 2.5528 0.0065 0.0065
14 0.0200 1.3800 0.0100 0.0100
15 0.0200 1.3899 0.0001 0.0001
16 0.0400 2.4862 0.0211 0.0211
17 0.0200 1.5201 0.0090 0.0090
18 0.0200 0.9300 0.0000 0.0000
19 0.0200 1.0971 0.0715 0.0715
20 0.0400 2.4121 0.0045 0.0045
21 0.0400 2.0222 0.0001 0.0001
22 0.0400 2.4113 0.0038 0.0038
23 0.0400 2.3895 0.0181 0.0181
24 0.0400 2.0099 0.0124 0.0124
25 0.0400 2.3256 0.0066 0.0066
26 0.0400 2.5035 0.0195 0.0195
27 0.0400 2.2944 0.0128 0.0128
28 0.0400 2.0174 0.0049 0.0049
29 0.0400 2.0182 0.0041 0.0041
30 0.0400 2.3883 0.0193 0.0193
31 0.0400 2.3816 0.0259 0.0259
32 0.0400 2.4064 0.0012 0.0012

loop_
_restr_U_iso_atom_site_label
_restr_U_iso_weight_param
O2 0.0100
C4 0.0100
O2AB 0.0100
C4A 0.0100

loop_
_restr_U_similar_atom_site_label_1
_restr_U_similar_atom_site_label_2
_restr_U_similar_weight_param
C4 C4A 0.0010

loop_
_restr_rigu_atom_site_label_1
_restr_rigu_atom_site_label_2
_restr_rigu_target_weight_param
_restr_rigu_u13_diff
_restr_rigu_u23_diff
_restr_rigu_u33_diff
C005 C00E 0.004000 -0.004457 0.002634 0.005619
C005 C00I 0.004000 0.000816 0.001633 0.001926
C005 C00G 0.004000 -0.016894 0.003247 -0.011183
C005 C00F 0.004000 -0.005582 -0.001769 -0.012673
C00E C00I 0.004000 0.003400 0.006722 -0.000225
C00E C00H 0.004000 -0.003996 0.002447 0.001337
C00E C00F 0.004000 -0.001461 -0.001512 -0.011184
C00I C00H 0.004000 0.002649 0.003098 0.016420
C00I C00G 0.004000 0.001205 0.009370 0.003996
C00I C4 0.004000 -0.007042 0.021297 -0.028949
C00H C00G 0.004000 0.002712 -0.003351 -0.001199
C00H C00F 0.004000 0.000990 -0.000107 0.008266
C00H C4 0.004000 -0.007661 0.014882 -0.015301
C00G C00F 0.004000 -0.005553 0.001654 0.004604
C00G C4 0.004000 -0.008559 -0.012208 -0.016754
C0 C1 0.004000 -0.005949 -0.004430 0.003267
C0 C2 0.004000 0.003964 -0.002471 -0.001855
C0 C3 0.004000 0.001212 0.000131 -0.000229
C0 C00J 0.004000 -0.008427 -0.004485 0.002312
C1 C2 0.004000 -0.001805 -0.004558 -0.004150
C1 C5 0.004000 -0.003706 -0.005655 0.000446
C1 C00J 0.004000 -0.007589 -0.005956 0.002068
C2 C3 0.004000 0.002346 0.005287 -0.001916
C2 C5 0.004000 -0.001327 0.002486 -0.003911
C3 C5 0.004000 -0.003981 0.003531 0.002546
C3 C00J 0.004000 -0.003918 0.017123 -0.001653
C3 C4A 0.004000 -0.006609 0.019441 -0.013992
C5 C00J 0.004000 0.003851 0.008793 -0.006538
C5 C4A 0.004000 0.000596 0.003490 -0.005134
C00J C4A 0.004000 0.002780 -0.017956 -0.007760
